data_7213948
loop_
_publ_author_name
'Fan, Liming'
'Zhang, Xiutang'
'Zhang, Wei'
'Ding, Yuanshuai'
'Fan, Weiliu'
'Sun, Liming'
'Zhao, Xian'

_publ_section_title
;
 Syntheses, structures, and properties of a series of 2D and 3D
 coordination polymers based on trifunctional pyridinedicarboxylate and
 different (bis)imidazole bridging ligands
;
_journal_issue 11
_journal_name_full CrystEngComm
_journal_page_first 2144
_journal_paper_doi 10.1039/c3ce42203h
_journal_volume 16
_journal_year 2014
_chemical_formula_moiety 'C27 H20 Cu N3 O4'
_chemical_formula_sum 'C27 H20 Cu N3 O4'
_chemical_formula_weight 514.00
_chemical_name_systematic
; 
 ? 
;
_space_group_IT_number 15
_symmetry_cell_setting monoclinic
_symmetry_space_group_name_Hall '-C 2yc'
_symmetry_space_group_name_H-M 'C 1 2/c 1'
_atom_sites_solution_hydrogens geom
_atom_sites_solution_primary direct
_atom_sites_solution_secondary difmap
_audit_creation_method SHELXL-97
_cell_angle_alpha 90.00
_cell_angle_beta 91.201(2)
_cell_angle_gamma 90.00
_cell_formula_units_Z 8
_cell_length_a 20.3079(15)
_cell_length_b 10.1909(8)
_cell_length_c 21.8461(16)
_cell_measurement_reflns_used 1532
_cell_measurement_temperature 293(2)
_cell_measurement_theta_max 22.73
_cell_measurement_theta_min 2.24
_cell_volume 4520.2(6)
_computing_cell_refinement 'Bruker SMART'
_computing_data_collection 'Bruker SMART'
_computing_data_reduction 'Bruker SAINT'
_computing_molecular_graphics 'Bruker SHELXTL'
_computing_publication_material 'Bruker SHELXTL'
_computing_structure_refinement 'SHELXL-97 (Sheldrick, 1997)'
_computing_structure_solution 'SHELXS-97 (Sheldrick, 1990)'
_diffrn_ambient_temperature 293(2)
_diffrn_measured_fraction_theta_full 1.000
_diffrn_measured_fraction_theta_max 1.000
_diffrn_measurement_device_type 'CCD area detector'
_diffrn_measurement_method 'phi and omega scans'
_diffrn_radiation_monochromator graphite
_diffrn_radiation_source 'fine-focus sealed tube'
_diffrn_radiation_type MoK\a
_diffrn_radiation_wavelength 0.71073
_diffrn_reflns_av_R_equivalents 0.0546
_diffrn_reflns_av_sigmaI/netI 0.0631
_diffrn_reflns_limit_h_max 23
_diffrn_reflns_limit_h_min -24
_diffrn_reflns_limit_k_max 12
_diffrn_reflns_limit_k_min -12
_diffrn_reflns_limit_l_max 25
_diffrn_reflns_limit_l_min -17
_diffrn_reflns_number 11447
_diffrn_reflns_theta_full 25.00
_diffrn_reflns_theta_max 25.00
_diffrn_reflns_theta_min 1.86
_diffrn_standards_number 0
_exptl_absorpt_coefficient_mu 1.007
_exptl_absorpt_correction_T_max 0.9328
_exptl_absorpt_correction_T_min 0.8088
_exptl_absorpt_correction_type multi-scan
_exptl_absorpt_process_details '(SADABS; Bruker, 2001)'
_exptl_crystal_colour blue
_exptl_crystal_density_diffrn 1.511
_exptl_crystal_density_method 'not measured'
_exptl_crystal_description block
_exptl_crystal_F_000 2112
_exptl_crystal_size_max 0.22
_exptl_crystal_size_mid 0.17
_exptl_crystal_size_min 0.07
_refine_diff_density_max 1.288
_refine_diff_density_min -0.631
_refine_diff_density_rms 0.081
_refine_ls_extinction_method none
_refine_ls_goodness_of_fit_ref 1.000
_refine_ls_hydrogen_treatment mixed
_refine_ls_matrix_type full
_refine_ls_number_parameters 317
_refine_ls_number_reflns 3991
_refine_ls_number_restraints 0
_refine_ls_restrained_S_all 1.000
_refine_ls_R_factor_all 0.0837
_refine_ls_R_factor_gt 0.0532
_refine_ls_shift/su_max 0.004
_refine_ls_shift/su_mean 0.000
_refine_ls_structure_factor_coef Fsqd
_refine_ls_weighting_details 'calc w=1/[\s^2^(Fo^2^)+(0.0750P)^2^+8.8183P] where P=(Fo^2^+2Fc^2^)/3'
_refine_ls_weighting_scheme calc
_refine_ls_wR_factor_gt 0.1298
_refine_ls_wR_factor_ref 0.1494
_reflns_number_gt 2765
_reflns_number_total 3991
_reflns_threshold_expression >2sigma(I)
_cod_data_source_file c3ce42203h.txt
_cod_data_source_block z
_cod_depositor_comments
;
The following automatic conversions were performed:

'_symmetry_cell_setting' value 'Monoclinic' changed to 'monoclinic'
according to
/usr/data/users/saulius/automatic-downloads/current/RSC/lib/dictionaries/cif_core.dic
dictionary named 'cif_core.dic' version 2.4.2 from 2011-04-26.

Automatic conversion script
Id: cif_fix_values 2281 2013-09-26 08:29:07Z andrius 
;
_cod_original_sg_symbol_H-M C2/c
_cod_database_code 7213948

loop_
_symmetry_equiv_pos_as_xyz
'x, y, z'
'-x, y, -z+1/2'
'x+1/2, y+1/2, z'
'-x+1/2, y+1/2, -z+1/2'
'-x, -y, -z'
'x, -y, z-1/2'
'-x+1/2, -y+1/2, -z'
'x+1/2, -y+1/2, z-1/2'

loop_
_atom_site_label
_atom_site_type_symbol
_atom_site_fract_x
_atom_site_fract_y
_atom_site_fract_z
_atom_site_U_iso_or_equiv
_atom_site_adp_type
_atom_site_occupancy
_atom_site_symmetry_multiplicity
_atom_site_calc_flag
_atom_site_refinement_flags
C1 C 0.6354(2) 0.3878(5) 1.2608(2) 0.0341(11) Uani 1 1 d .
C2 C 0.6186(2) 0.4468(4) 1.1997(2) 0.0327(10) Uani 1 1 d .
C3 C 0.6662(2) 0.5126(5) 1.1677(2) 0.0359(11) Uani 1 1 d .
H3 H 0.7093 0.5151 1.1830 0.043 Uiso 1 1 calc R
C4 C 0.6504(2) 0.5751(5) 1.1128(2) 0.0359(11) Uani 1 1 d .
H4 H 0.6828 0.6203 1.0919 0.043 Uiso 1 1 calc R
C5 C 0.5863(2) 0.5704(4) 1.08905(19) 0.0284(10) Uani 1 1 d .
C6 C 0.5391(2) 0.5018(5) 1.1212(2) 0.0360(11) Uani 1 1 d .
H6 H 0.4962 0.4966 1.1055 0.043 Uiso 1 1 calc R
C7 C 0.5547(2) 0.4412(5) 1.1761(2) 0.0398(12) Uani 1 1 d .
H7 H 0.5224 0.3966 1.1973 0.048 Uiso 1 1 calc R
C8 C 0.5691(2) 0.6392(4) 1.03082(19) 0.0289(10) Uani 1 1 d .
C9 C 0.6149(2) 0.6460(4) 0.98450(19) 0.0285(10) Uani 1 1 d .
H9 H 0.6554 0.6053 0.9906 0.034 Uiso 1 1 calc R
C10 C 0.5452(2) 0.7709(4) 0.9233(2) 0.0309(10) Uani 1 1 d .
H10 H 0.5377 0.8179 0.8873 0.037 Uiso 1 1 calc R
C11 C 0.4962(2) 0.7677(4) 0.9664(2) 0.0270(10) Uani 1 1 d .
C12 C 0.5090(2) 0.6990(4) 1.02014(19) 0.0301(10) Uani 1 1 d .
H12 H 0.4765 0.6931 1.0494 0.036 Uiso 1 1 calc R
C13 C 0.4320(2) 0.8324(4) 0.95397(19) 0.0300(10) Uani 1 1 d .
C14 C 0.4281(2) 0.9617(5) 0.9363(2) 0.0371(11) Uani 1 1 d .
H14 H 0.4665 1.0104 0.9323 0.045 Uiso 1 1 calc R
C15 C 0.3675(2) 1.0205(5) 0.9245(2) 0.0385(12) Uani 1 1 d .
H15 H 0.3656 1.1091 0.9144 0.046 Uiso 1 1 calc R
C16 C 0.3099(2) 0.9490(4) 0.92754(19) 0.0305(10) Uani 1 1 d .
C17 C 0.3137(2) 0.8200(5) 0.9457(2) 0.0399(12) Uani 1 1 d .
H17 H 0.2754 0.7707 0.9486 0.048 Uiso 1 1 calc R
C18 C 0.3735(2) 0.7630(5) 0.9595(2) 0.0411(12) Uani 1 1 d .
H18 H 0.3749 0.6764 0.9727 0.049 Uiso 1 1 calc R
C19 C 0.2437(2) 1.0093(5) 0.9109(2) 0.0353(11) Uani 1 1 d .
C20 C 0.6716(2) 0.9862(5) 0.9001(2) 0.0401(12) Uani 1 1 d .
H20 H 0.6765 0.9594 0.9406 0.048 Uiso 1 1 calc R
C21 C 0.6647(2) 1.1110(6) 0.8815(3) 0.0495(14) Uani 1 1 d .
H21 H 0.6640 1.1853 0.9062 0.059 Uiso 1 1 calc R
C22 C 0.6622(2) 0.9793(4) 0.8020(2) 0.0349(11) Uani 1 1 d .
C23 C 0.6608(3) 0.9361(6) 0.7374(2) 0.0599(16) Uani 1 1 d .
H23A H 0.6871 0.8584 0.7334 0.090 Uiso 1 1 calc R
H23B H 0.6782 1.0043 0.7121 0.090 Uiso 1 1 calc R
H23C H 0.6162 0.9175 0.7247 0.090 Uiso 1 1 calc R
C24 C 0.6407(3) 1.2173(5) 0.7795(3) 0.0627(17) Uani 1 1 d .
H24A H 0.6651 1.2121 0.7418 0.075 Uiso 1 1 calc R
H24B H 0.6526 1.2988 0.7998 0.075 Uiso 1 1 calc R
C25 C 0.5674(3) 1.2173(5) 0.7644(3) 0.0592(17) Uani 1 1 d .
C26 C 0.5224(4) 1.2163(12) 0.8064(4) 0.157(6) Uani 1 1 d .
H26 H 0.5358 1.2147 0.8473 0.188 Uiso 1 1 calc R
C27 C 0.5445(4) 1.2173(12) 0.7075(4) 0.145(5) Uani 1 1 d .
H27 H 0.5742 1.2179 0.6757 0.174 Uiso 1 1 calc R
Cu1 Cu 0.66529(2) 0.69444(6) 0.86020(2) 0.0309(2) Uani 1 1 d .
N1 N 0.60336(16) 0.7084(3) 0.93156(16) 0.0290(8) Uani 1 1 d .
N2 N 0.67055(17) 0.9046(4) 0.85054(16) 0.0308(9) Uani 1 1 d .
N3 N 0.65885(19) 1.1069(4) 0.8190(2) 0.0435(10) Uani 1 1 d .
O1 O 0.59134(15) 0.3431(4) 1.29429(14) 0.0430(9) Uani 1 1 d .
O2 O 0.69483(15) 0.3807(4) 1.27900(14) 0.0452(9) Uani 1 1 d .
O3 O 0.19484(16) 0.9384(4) 0.90491(18) 0.0521(10) Uani 1 1 d .
O4 O 0.24356(14) 1.1341(3) 0.90440(14) 0.0376(8) Uani 1 1 d .

loop_
_atom_site_aniso_label
_atom_site_aniso_U_11
_atom_site_aniso_U_22
_atom_site_aniso_U_33
_atom_site_aniso_U_23
_atom_site_aniso_U_13
_atom_site_aniso_U_12
C1 0.030(2) 0.042(3) 0.030(3) 0.005(2) -0.004(2) 0.002(2)
C2 0.031(2) 0.039(3) 0.028(2) 0.003(2) -0.0016(19) 0.000(2)
C3 0.022(2) 0.050(3) 0.036(3) 0.011(2) -0.003(2) 0.003(2)
C4 0.026(2) 0.048(3) 0.033(3) 0.010(2) 0.0037(19) 0.000(2)
C5 0.025(2) 0.032(3) 0.028(2) 0.0001(19) -0.0026(18) 0.0038(19)
C6 0.026(2) 0.044(3) 0.038(3) 0.010(2) -0.011(2) -0.004(2)
C7 0.025(2) 0.054(3) 0.040(3) 0.018(2) -0.007(2) -0.008(2)
C8 0.026(2) 0.031(2) 0.029(2) 0.0019(19) -0.0021(19) 0.0052(19)
C9 0.027(2) 0.032(2) 0.027(2) 0.0045(19) -0.0037(18) 0.0065(19)
C10 0.033(2) 0.031(3) 0.028(2) 0.0047(19) -0.0034(19) 0.006(2)
C11 0.026(2) 0.025(2) 0.030(2) -0.0028(18) -0.0005(18) 0.0048(18)
C12 0.026(2) 0.036(3) 0.028(2) 0.002(2) 0.0006(18) 0.004(2)
C13 0.027(2) 0.039(3) 0.024(2) 0.0000(19) -0.0023(18) 0.009(2)
C14 0.025(2) 0.036(3) 0.050(3) 0.003(2) -0.007(2) 0.000(2)
C15 0.035(3) 0.030(3) 0.050(3) 0.001(2) -0.009(2) 0.010(2)
C16 0.024(2) 0.040(3) 0.028(2) -0.006(2) 0.0030(18) 0.008(2)
C17 0.025(2) 0.043(3) 0.052(3) 0.007(2) 0.002(2) 0.008(2)
C18 0.033(3) 0.036(3) 0.055(3) 0.009(2) 0.005(2) 0.010(2)
C19 0.034(3) 0.041(3) 0.031(3) -0.004(2) -0.001(2) 0.013(2)
C20 0.039(3) 0.047(3) 0.034(3) -0.007(2) -0.002(2) -0.003(2)
C21 0.040(3) 0.050(4) 0.058(4) -0.017(3) -0.006(3) 0.000(3)
C22 0.032(2) 0.032(3) 0.040(3) 0.003(2) -0.008(2) -0.005(2)
C23 0.085(4) 0.059(4) 0.036(3) 0.010(3) -0.005(3) -0.019(3)
C24 0.059(4) 0.036(3) 0.092(5) 0.017(3) -0.026(3) -0.006(3)
C25 0.061(4) 0.026(3) 0.089(5) 0.006(3) -0.028(4) 0.000(3)
C26 0.066(5) 0.298(15) 0.105(7) -0.128(8) -0.046(5) 0.077(7)
C27 0.062(5) 0.268(13) 0.103(7) 0.122(8) -0.022(5) -0.063(6)
Cu1 0.0245(3) 0.0420(4) 0.0262(3) 0.0010(2) -0.0011(2) 0.0084(2)
N1 0.0239(18) 0.035(2) 0.028(2) 0.0040(16) -0.0019(15) 0.0069(16)
N2 0.032(2) 0.033(2) 0.028(2) 0.0039(17) -0.0011(16) -0.0053(16)
N3 0.039(2) 0.032(2) 0.060(3) 0.006(2) -0.011(2) -0.0054(19)
O1 0.0322(18) 0.065(2) 0.0316(18) 0.0173(16) -0.0004(15) -0.0007(16)
O2 0.0331(18) 0.071(3) 0.0312(18) 0.0126(17) -0.0057(15) -0.0038(17)
O3 0.0287(19) 0.048(2) 0.080(3) -0.005(2) -0.0067(18) 0.0085(17)
O4 0.0316(17) 0.040(2) 0.0409(19) -0.0005(15) -0.0095(14) 0.0116(15)

loop_
_atom_type_symbol
_atom_type_description
_atom_type_scat_dispersion_real
_atom_type_scat_dispersion_imag
_atom_type_scat_source
C C 0.0033 0.0016 'International Tables Vol C Tables 4.2.6.8 and 6.1.1.4'
H H 0.0000 0.0000 'International Tables Vol C Tables 4.2.6.8 and 6.1.1.4'
N N 0.0061 0.0033 'International Tables Vol C Tables 4.2.6.8 and 6.1.1.4'
O O 0.0106 0.0060 'International Tables Vol C Tables 4.2.6.8 and 6.1.1.4'
Cu Cu 0.3201 1.2651 'International Tables Vol C Tables 4.2.6.8 and 6.1.1.4'

loop_
_geom_angle_atom_site_label_1
_geom_angle_atom_site_label_2
_geom_angle_atom_site_label_3
_geom_angle
_geom_angle_site_symmetry_1
_geom_angle_site_symmetry_3
O1 C1 O2 118.9(4) . .
O1 C1 C2 121.0(4) . .
O2 C1 C2 120.1(4) . .
O1 C1 Cu1 60.9(2) . 6_566
O2 C1 Cu1 58.2(2) . 6_566
C2 C1 Cu1 176.6(4) . 6_566
C3 C2 C7 119.5(4) . .
C3 C2 C1 119.8(4) . .
C7 C2 C1 120.6(4) . .
C2 C3 C4 120.5(4) . .
C2 C3 H3 119.7 . .
C4 C3 H3 119.7 . .
C3 C4 C5 120.2(4) . .
C3 C4 H4 119.9 . .
C5 C4 H4 119.9 . .
C6 C5 C4 118.6(4) . .
C6 C5 C8 121.2(4) . .
C4 C5 C8 120.2(4) . .
C7 C6 C5 121.0(4) . .
C7 C6 H6 119.5 . .
C5 C6 H6 119.5 . .
C6 C7 C2 120.1(4) . .
C6 C7 H7 119.9 . .
C2 C7 H7 119.9 . .
C12 C8 C9 117.2(4) . .
C12 C8 C5 122.9(4) . .
C9 C8 C5 119.9(4) . .
N1 C9 C8 123.2(4) . .
N1 C9 H9 118.4 . .
C8 C9 H9 118.4 . .
N1 C10 C11 122.5(4) . .
N1 C10 H10 118.8 . .
C11 C10 H10 118.8 . .
C10 C11 C12 117.6(4) . .
C10 C11 C13 120.5(4) . .
C12 C11 C13 121.9(4) . .
C8 C12 C11 121.0(4) . .
C8 C12 H12 119.5 . .
C11 C12 H12 119.5 . .
C14 C13 C18 117.8(4) . .
C14 C13 C11 121.6(4) . .
C18 C13 C11 120.6(4) . .
C13 C14 C15 120.8(4) . .
C13 C14 H14 119.6 . .
C15 C14 H14 119.6 . .
C16 C15 C14 120.7(4) . .
C16 C15 H15 119.6 . .
C14 C15 H15 119.6 . .
C17 C16 C15 118.5(4) . .
C17 C16 C19 120.0(4) . .
C15 C16 C19 121.5(4) . .
C18 C17 C16 120.8(5) . .
C18 C17 H17 119.6 . .
C16 C17 H17 119.6 . .
C17 C18 C13 121.3(5) . .
C17 C18 H18 119.3 . .
C13 C18 H18 119.4 . .
O3 C19 O4 124.8(4) . .
O3 C19 C16 119.8(4) . .
O4 C19 C16 115.4(4) . .
C21 C20 N2 109.8(5) . .
C21 C20 H20 125.1 . .
N2 C20 H20 125.1 . .
C20 C21 N3 106.2(4) . .
C20 C21 H21 126.9 . .
N3 C21 H21 126.9 . .
N2 C22 N3 110.0(4) . .
N2 C22 C23 126.7(4) . .
N3 C22 C23 123.2(4) . .
C22 C23 H23A 109.5 . .
C22 C23 H23B 109.5 . .
H23A C23 H23B 109.5 . .
C22 C23 H23C 109.5 . .
H23A C23 H23C 109.5 . .
H23B C23 H23C 109.5 . .
N3 C24 C25 111.2(4) . .
N3 C24 H24A 109.4 . .
C25 C24 H24A 109.4 . .
N3 C24 H24B 109.4 . .
C25 C24 H24B 109.4 . .
H24A C24 H24B 108.0 . .
C26 C25 C27 115.0(7) . .
C26 C25 C24 123.0(6) . .
C27 C25 C24 122.0(7) . .
C25 C26 C27 122.9(8) . 2_656
C25 C26 H26 118.6 . .
C27 C26 H26 118.6 2_656 .
C25 C27 C26 122.1(8) . 2_656
C25 C27 H27 119.0 . .
C26 C27 H27 119.0 2_656 .
O4 Cu1 N1 98.87(13) 3_545 .
O4 Cu1 O2 93.51(13) 3_545 6_565
N1 Cu1 O2 153.59(14) . 6_565
O4 Cu1 O1 148.42(14) 3_545 6_565
N1 Cu1 O1 95.39(13) . 6_565
O2 Cu1 O1 63.39(12) 6_565 6_565
O4 Cu1 N2 108.74(14) 3_545 .
N1 Cu1 N2 92.21(14) . .
O2 Cu1 N2 105.81(14) 6_565 .
O1 Cu1 N2 98.65(14) 6_565 .
O4 Cu1 C1 121.97(15) 3_545 6_565
N1 Cu1 C1 124.91(15) . 6_565
O2 Cu1 C1 31.89(13) 6_565 6_565
O1 Cu1 C1 31.55(13) 6_565 6_565
N2 Cu1 C1 105.73(15) . 6_565
C9 N1 C10 118.5(4) . .
C9 N1 Cu1 122.1(3) . .
C10 N1 Cu1 119.0(3) . .
C22 N2 C20 106.6(4) . .
C22 N2 Cu1 130.5(3) . .
C20 N2 Cu1 121.9(3) . .
C22 N3 C21 107.4(4) . .
C22 N3 C24 126.2(5) . .
C21 N3 C24 125.6(5) . .
C1 O1 Cu1 87.6(3) . 6_566
C1 O2 Cu1 89.9(3) . 6_566
C19 O4 Cu1 111.7(3) . 3_455

loop_
_geom_bond_atom_site_label_1
_geom_bond_atom_site_label_2
_geom_bond_distance
_geom_bond_site_symmetry_2
C1 O1 1.254(5) .
C1 O2 1.265(5) .
C1 C2 1.497(6) .
C1 Cu1 2.394(4) 6_566
C2 C3 1.379(6) .
C2 C7 1.387(6) .
C3 C4 1.389(6) .
C3 H3 0.9300 .
C4 C5 1.394(6) .
C4 H4 0.9300 .
C5 C6 1.389(6) .
C5 C8 1.487(6) .
C6 C7 1.379(6) .
C6 H6 0.9300 .
C7 H7 0.9300 .
C8 C12 1.380(6) .
C8 C9 1.390(6) .
C9 N1 1.336(5) .
C9 H9 0.9300 .
C10 N1 1.351(5) .
C10 C11 1.384(6) .
C10 H10 0.9300 .
C11 C12 1.387(6) .
C11 C13 1.480(6) .
C12 H12 0.9300 .
C13 C14 1.375(6) .
C13 C18 1.390(6) .
C14 C15 1.388(6) .
C14 H14 0.9300 .
C15 C16 1.380(6) .
C15 H15 0.9300 .
C16 C17 1.375(6) .
C16 C19 1.517(6) .
C17 C18 1.373(6) .
C17 H17 0.9300 .
C18 H18 0.9300 .
C19 O3 1.232(6) .
C19 O4 1.280(6) .
C20 C21 1.341(7) .
C20 N2 1.365(6) .
C20 H20 0.9300 .
C21 N3 1.370(7) .
C21 H21 0.9300 .
C22 N2 1.314(6) .
C22 N3 1.354(6) .
C22 C23 1.479(7) .
C23 H23A 0.9600 .
C23 H23B 0.9600 .
C23 H23C 0.9600 .
C24 N3 1.460(6) .
C24 C25 1.519(8) .
C24 H24A 0.9700 .
C24 H24B 0.9700 .
C25 C26 1.309(11) .
C25 C27 1.317(10) .
C26 C27 1.385(10) 2_656
C26 H26 0.9300 .
C27 C26 1.385(10) 2_656
C27 H27 0.9300 .
Cu1 O4 1.942(3) 3_545
Cu1 N1 2.028(3) .
Cu1 O2 2.034(3) 6_565
Cu1 O1 2.094(3) 6_565
Cu1 N2 2.155(4) .
Cu1 C1 2.394(4) 6_565
O1 Cu1 2.094(3) 6_566
O2 Cu1 2.034(3) 6_566
O4 Cu1 1.942(3) 3_455
